data_4025312
loop_
_publ_author_name
'Jillu S. Yadav'
'Prashant Borkar'
'P. Pawan Chakravarthy'
'Basi V. Subba Reddy'
'Akella V. S. Sarma'
'Shaik Jeelani Basha'
'Balasubramanian Sridhar'
'Ren\'e Gr\'ee'

_publ_section_title
;
 Versatile Intramolecular Aza-Prins and Prins Cyclization of Aryl
 Epoxides: A Facile Synthesis of Diaza-, Oxa-aza-, and Dioxa-bicycles
;
_journal_name_full 'Journal of Organic Chemistry'
_journal_page_first 2081
_journal_page_last 2084
_journal_paper_doi 10.1021/jo902683p
_journal_volume 75
_journal_year 2010
_chemical_formula_moiety 'C28 H31 Cl N2 O4 S2'
_chemical_formula_sum 'C28 H31 Cl N2 O4 S2'
_chemical_formula_weight 559.12
_chemical_name_systematic
; 
(3aS,4R,7aS)-4-(4-chlorobenzyl)-octahydro-1,5-ditosyl-1H-pyrrolo[3,2-c]Pyridine
;
_space_group_IT_number 14
_symmetry_cell_setting monoclinic
_symmetry_space_group_name_Hall '-P 2ybc'
_symmetry_space_group_name_H-M 'P 1 21/c 1'
_atom_sites_solution_hydrogens geom
_atom_sites_solution_primary direct
_atom_sites_solution_secondary difmap
_audit_creation_method SHELXL-97
_cell_angle_alpha 90.00
_cell_angle_beta 95.222(1)
_cell_angle_gamma 90.00
_cell_formula_units_Z 4
_cell_length_a 9.4417(7)
_cell_length_b 11.5112(9)
_cell_length_c 25.0215(18)
_cell_measurement_reflns_used 4834
_cell_measurement_temperature 294(2)
_cell_measurement_theta_max 24.58
_cell_measurement_theta_min 2.59
_cell_volume 2708.2(4)
_computing_cell_refinement 'SAINT (Bruker, 2001)'
_computing_data_collection 'SMART (Bruker, 2001)'
_computing_data_reduction SAINT
_computing_molecular_graphics 'SHELXTL/PC (Sheldrick, 1990)'
_computing_publication_material SHELXL97
_computing_structure_refinement 'SHELXL-97 (Sheldrick, 1997)'
_computing_structure_solution 'SHELXS-97 (Sheldrick, 1997)'
_diffrn_ambient_temperature 294(2)
_diffrn_measured_fraction_theta_full 0.999
_diffrn_measured_fraction_theta_max 0.999
_diffrn_measurement_device 'Bruker SMART APEX CCD area-detector'
_diffrn_measurement_device_type 'Bruker SMART APEX CCD area-detector'
_diffrn_measurement_method '\w scan'
_diffrn_radiation_monochromator graphite
_diffrn_radiation_source 'sealed tube'
_diffrn_radiation_type MoK\a
_diffrn_radiation_wavelength 0.71073
_diffrn_reflns_av_R_equivalents 0.0429
_diffrn_reflns_av_sigmaI/netI 0.0329
_diffrn_reflns_limit_h_max 11
_diffrn_reflns_limit_h_min -11
_diffrn_reflns_limit_k_max 13
_diffrn_reflns_limit_k_min -13
_diffrn_reflns_limit_l_max 29
_diffrn_reflns_limit_l_min -29
_diffrn_reflns_number 25615
_diffrn_reflns_theta_full 25.00
_diffrn_reflns_theta_max 25.00
_diffrn_reflns_theta_min 1.63
_diffrn_standards_number 0
_exptl_absorpt_coefficient_mu 0.333
_exptl_absorpt_correction_type none
_exptl_crystal_colour colorless
_exptl_crystal_density_diffrn 1.371
_exptl_crystal_density_method 'not measured'
_exptl_crystal_description block
_exptl_crystal_F_000 1176
_exptl_crystal_size_max 0.13
_exptl_crystal_size_mid 0.09
_exptl_crystal_size_min 0.06
_refine_diff_density_max 0.452
_refine_diff_density_min -0.272
_refine_diff_density_rms 0.049
_refine_ls_extinction_method none
_refine_ls_goodness_of_fit_ref 1.179
_refine_ls_hydrogen_treatment constr
_refine_ls_matrix_type full
_refine_ls_number_parameters 336
_refine_ls_number_reflns 4771
_refine_ls_number_restraints 0
_refine_ls_restrained_S_all 1.179
_refine_ls_R_factor_all 0.0775
_refine_ls_R_factor_gt 0.0639
_refine_ls_shift/su_max 0.000
_refine_ls_shift/su_mean 0.000
_refine_ls_structure_factor_coef Fsqd
_refine_ls_weighting_details 'calc w=1/[\s^2^(Fo^2^)+(0.0547P)^2^+1.6987P] where P=(Fo^2^+2Fc^2^)/3'
_refine_ls_weighting_scheme calc
_refine_ls_wR_factor_gt 0.1367
_refine_ls_wR_factor_ref 0.1438
_reflns_number_gt 4006
_reflns_number_total 4771
_reflns_threshold_expression I>2\s(I)
_cod_data_source_file jo902683p_si_001_1.cif
_cod_data_source_block ag44m
_cod_depositor_comments
;
The following automatic conversions were performed:

'_symmetry_cell_setting' value 'Monoclinic' changed to 'monoclinic'
according to the built-in table from CIF Core dictionary named
'cif_core.dic' version 2.4.1 from 2010-06-29.

Automatic conversion script
Id: cif_fix_values 1646 2011-03-28 12:23:43Z adriana 
;
_cod_original_sg_symbol_H-M 'P 21/c'
_cod_database_code 4025312

loop_
_symmetry_equiv_pos_as_xyz
'x, y, z'
'-x, y+1/2, -z+1/2'
'-x, -y, -z'
'x, -y-1/2, z-1/2'

loop_
_atom_site_label
_atom_site_type_symbol
_atom_site_fract_x
_atom_site_fract_y
_atom_site_fract_z
_atom_site_U_iso_or_equiv
_atom_site_adp_type
_atom_site_occupancy
_atom_site_symmetry_multiplicity
_atom_site_calc_flag
_atom_site_refinement_flags
_atom_site_disorder_assembly
_atom_site_disorder_group
C1 C 0.0738(3) 0.1416(2) 0.23461(11) 0.0381(7) Uani 1 1 d . . .
H1A H 0.1002 0.1147 0.2001 0.046 Uiso 1 1 calc R . .
H1B H 0.0192 0.0804 0.2498 0.046 Uiso 1 1 calc R . .
C2 C 0.2087(3) 0.1628(3) 0.27161(12) 0.0447(7) Uani 1 1 d . . .
H2A H 0.2586 0.0901 0.2790 0.054 Uiso 1 1 calc R . .
H2B H 0.2714 0.2152 0.2546 0.054 Uiso 1 1 calc R . .
C3 C 0.1673(3) 0.2154(3) 0.32303(11) 0.0391(7) Uani 1 1 d . . .
H3 H 0.1136 0.1586 0.3423 0.047 Uiso 1 1 calc R . .
C4 C 0.2274(5) 0.3577(3) 0.39206(14) 0.0689(11) Uani 1 1 d . . .
H4A H 0.2822 0.4285 0.3897 0.083 Uiso 1 1 calc R . .
H4B H 0.2295 0.3350 0.4295 0.083 Uiso 1 1 calc R . .
C5 C 0.0745(4) 0.3755(3) 0.36794(13) 0.0595(9) Uani 1 1 d . . .
H5A H 0.0077 0.3342 0.3883 0.071 Uiso 1 1 calc R . .
H5B H 0.0495 0.4573 0.3664 0.071 Uiso 1 1 calc R . .
C6 C 0.0782(3) 0.3245(2) 0.31199(11) 0.0409(7) Uani 1 1 d . . .
H6 H 0.1358 0.3776 0.2923 0.049 Uiso 1 1 calc R . .
C7 C -0.0581(3) 0.3019(2) 0.27573(11) 0.0378(7) Uani 1 1 d . . .
H7 H -0.1009 0.3773 0.2657 0.045 Uiso 1 1 calc R . .
C8 C -0.1708(3) 0.2287(3) 0.30107(12) 0.0479(8) Uani 1 1 d . . .
H8A H -0.1260 0.1595 0.3169 0.058 Uiso 1 1 calc R . .
H8B H -0.2079 0.2731 0.3297 0.058 Uiso 1 1 calc R . .
C9 C -0.2917(3) 0.1937(3) 0.26155(12) 0.0448(8) Uani 1 1 d . . .
C10 C -0.3829(3) 0.2741(3) 0.23578(13) 0.0513(8) Uani 1 1 d . . .
H10 H -0.3718 0.3523 0.2445 0.062 Uiso 1 1 calc R . .
C11 C -0.4899(4) 0.2417(4) 0.19753(15) 0.0612(10) Uani 1 1 d . . .
H11 H -0.5499 0.2973 0.1807 0.073 Uiso 1 1 calc R . .
C12 C -0.5066(3) 0.1268(4) 0.18472(15) 0.0630(10) Uani 1 1 d . . .
C13 C -0.4198(4) 0.0436(3) 0.21024(16) 0.0613(10) Uani 1 1 d . . .
H13 H -0.4326 -0.0346 0.2017 0.074 Uiso 1 1 calc R . .
C14 C -0.3142(3) 0.0776(3) 0.24837(14) 0.0534(8) Uani 1 1 d . . .
H14 H -0.2563 0.0214 0.2658 0.064 Uiso 1 1 calc R . .
C15 C -0.0575(3) 0.2441(2) 0.11917(11) 0.0366(7) Uani 1 1 d . . .
C16 C -0.1995(3) 0.2149(3) 0.11539(12) 0.0469(8) Uani 1 1 d . . .
H16 H -0.2548 0.2328 0.1432 0.056 Uiso 1 1 calc R . .
C17 C -0.2589(4) 0.1588(3) 0.07001(14) 0.0556(9) Uani 1 1 d . . .
H17 H -0.3549 0.1394 0.0674 0.067 Uiso 1 1 calc R . .
C18 C -0.1788(4) 0.1308(3) 0.02837(13) 0.0563(9) Uani 1 1 d . . .
C19 C -0.0373(4) 0.1601(3) 0.03330(13) 0.0632(10) Uani 1 1 d . . .
H19 H 0.0183 0.1412 0.0057 0.076 Uiso 1 1 calc R . .
C20 C 0.0248(4) 0.2170(3) 0.07805(12) 0.0512(8) Uani 1 1 d . . .
H20 H 0.1206 0.2367 0.0804 0.061 Uiso 1 1 calc R . .
C21 C 0.3498(3) 0.1159(3) 0.44365(12) 0.0486(8) Uani 1 1 d . . .
C22 C 0.2602(4) 0.0236(3) 0.43467(13) 0.0563(9) Uani 1 1 d . . .
H22 H 0.2341 -0.0015 0.3998 0.068 Uiso 1 1 calc R . .
C23 C 0.2088(4) -0.0321(3) 0.47736(14) 0.0609(10) Uani 1 1 d . . .
H23 H 0.1466 -0.0941 0.4708 0.073 Uiso 1 1 calc R . .
C24 C 0.2464(4) 0.0008(3) 0.52972(13) 0.0553(9) Uani 1 1 d . . .
C25 C 0.3378(5) 0.0921(4) 0.53787(14) 0.0704(11) Uani 1 1 d . . .
H25 H 0.3658 0.1156 0.5728 0.084 Uiso 1 1 calc R . .
C26 C 0.3899(4) 0.1507(3) 0.49566(15) 0.0695(11) Uani 1 1 d . . .
H26 H 0.4514 0.2132 0.5022 0.083 Uiso 1 1 calc R . .
C27 C -0.2460(5) 0.0699(4) -0.02113(16) 0.0864(15) Uani 1 1 d . . .
H27A H -0.1729 0.0372 -0.0408 0.130 Uiso 1 1 calc R . .
H27B H -0.3006 0.1247 -0.0434 0.130 Uiso 1 1 calc R . .
H27C H -0.3073 0.0090 -0.0107 0.130 Uiso 1 1 calc R . .
C28 C 0.1917(5) -0.0633(4) 0.57617(16) 0.0813(13) Uani 1 1 d . . .
H28A H 0.0897 -0.0604 0.5731 0.122 Uiso 1 1 calc R . .
H28B H 0.2283 -0.0275 0.6092 0.122 Uiso 1 1 calc R . .
H28C H 0.2224 -0.1428 0.5758 0.122 Uiso 1 1 calc R . .
Cl1 Cl -0.63779(11) 0.08287(14) 0.13553(5) 0.1050(5) Uani 1 1 d . . .
N1 N -0.0168(2) 0.24555(19) 0.22608(8) 0.0342(5) Uani 1 1 d . . .
N2 N 0.2847(3) 0.2643(2) 0.35984(10) 0.0511(7) Uani 1 1 d . . .
O1 O 0.1648(2) 0.3375(2) 0.16988(9) 0.0556(6) Uani 1 1 d . . .
O2 O -0.0665(3) 0.42946(17) 0.17813(8) 0.0536(6) Uani 1 1 d . . .
O3 O 0.4499(3) 0.1002(3) 0.35017(10) 0.0759(8) Uani 1 1 d . . .
O4 O 0.5197(3) 0.2676(3) 0.40887(13) 0.0985(11) Uani 1 1 d . . .
S1 S 0.01548(8) 0.32556(6) 0.17487(3) 0.0376(2) Uani 1 1 d . . .
S2 S 0.41525(9) 0.18666(9) 0.38816(4) 0.0621(3) Uani 1 1 d . . .

loop_
_atom_site_aniso_label
_atom_site_aniso_U_11
_atom_site_aniso_U_22
_atom_site_aniso_U_33
_atom_site_aniso_U_23
_atom_site_aniso_U_13
_atom_site_aniso_U_12
C1 0.0512(18) 0.0297(15) 0.0334(15) 0.0006(12) 0.0040(13) 0.0040(13)
C2 0.0478(18) 0.0415(17) 0.0447(18) 0.0046(14) 0.0040(14) 0.0020(14)
C3 0.0438(17) 0.0379(15) 0.0344(15) 0.0061(13) -0.0035(13) -0.0067(13)
C4 0.101(3) 0.053(2) 0.048(2) -0.0048(17) -0.020(2) -0.009(2)
C5 0.087(3) 0.0468(19) 0.0425(19) -0.0106(15) -0.0055(18) 0.0024(18)
C6 0.0576(19) 0.0332(15) 0.0315(15) -0.0002(12) 0.0022(13) -0.0040(14)
C7 0.0511(18) 0.0342(15) 0.0282(14) 0.0008(12) 0.0048(13) 0.0064(13)
C8 0.0503(19) 0.059(2) 0.0350(16) 0.0040(15) 0.0094(14) 0.0037(16)
C9 0.0388(17) 0.056(2) 0.0417(17) 0.0031(15) 0.0148(14) 0.0041(15)
C10 0.0474(19) 0.0531(19) 0.055(2) -0.0063(16) 0.0109(16) 0.0092(16)
C11 0.0430(19) 0.077(3) 0.064(2) -0.003(2) 0.0057(17) 0.0182(18)
C12 0.0365(18) 0.090(3) 0.064(2) -0.019(2) 0.0108(17) 0.0008(19)
C13 0.050(2) 0.058(2) 0.077(3) -0.0148(19) 0.0171(19) -0.0067(18)
C14 0.0463(19) 0.053(2) 0.063(2) 0.0062(17) 0.0128(17) 0.0037(16)
C15 0.0478(17) 0.0330(15) 0.0282(14) 0.0031(12) -0.0016(12) 0.0018(13)
C16 0.055(2) 0.0514(19) 0.0346(16) -0.0024(14) 0.0046(14) -0.0040(16)
C17 0.057(2) 0.053(2) 0.055(2) 0.0003(17) -0.0076(17) -0.0040(17)
C18 0.078(3) 0.0447(19) 0.0421(19) -0.0054(15) -0.0190(18) 0.0225(18)
C19 0.074(3) 0.080(3) 0.0338(17) -0.0115(17) -0.0010(17) 0.033(2)
C20 0.0491(19) 0.066(2) 0.0379(17) -0.0008(16) -0.0001(14) 0.0151(17)
C21 0.0490(18) 0.0491(19) 0.0438(18) 0.0008(15) -0.0158(15) -0.0001(15)
C22 0.075(2) 0.050(2) 0.0396(18) -0.0027(15) -0.0136(17) -0.0060(18)
C23 0.082(3) 0.047(2) 0.052(2) 0.0040(17) -0.0041(19) -0.0093(18)
C24 0.071(2) 0.050(2) 0.0447(19) 0.0012(16) 0.0035(17) 0.0153(18)
C25 0.096(3) 0.076(3) 0.0358(19) -0.0085(18) -0.0125(19) 0.001(2)
C26 0.081(3) 0.067(2) 0.057(2) -0.0053(19) -0.018(2) -0.018(2)
C27 0.116(4) 0.077(3) 0.059(2) -0.026(2) -0.037(2) 0.031(3)
C28 0.109(3) 0.082(3) 0.055(2) 0.012(2) 0.023(2) 0.021(3)
Cl1 0.0581(6) 0.1480(12) 0.1047(9) -0.0537(9) -0.0153(6) 0.0034(7)
N1 0.0455(14) 0.0296(12) 0.0273(12) -0.0002(10) 0.0021(10) 0.0010(10)
N2 0.0580(17) 0.0465(16) 0.0458(15) 0.0019(13) -0.0119(13) -0.0116(13)
O1 0.0553(14) 0.0653(15) 0.0458(13) 0.0101(11) 0.0018(10) -0.0247(12)
O2 0.0872(17) 0.0349(12) 0.0370(12) 0.0040(9) -0.0038(11) 0.0087(11)
O3 0.0594(16) 0.109(2) 0.0597(16) 0.0044(16) 0.0070(13) 0.0200(15)
O4 0.0729(19) 0.120(3) 0.096(2) 0.0284(19) -0.0305(16) -0.0468(18)
S1 0.0521(5) 0.0313(4) 0.0285(4) 0.0035(3) -0.0005(3) -0.0052(3)
S2 0.0451(5) 0.0789(7) 0.0592(6) 0.0149(5) -0.0125(4) -0.0143(5)

loop_
_atom_type_symbol
_atom_type_description
_atom_type_scat_dispersion_real
_atom_type_scat_dispersion_imag
_atom_type_scat_source
C C 0.0033 0.0016 'International Tables Vol C Tables 4.2.6.8 and 6.1.1.4'
H H 0.0000 0.0000 'International Tables Vol C Tables 4.2.6.8 and 6.1.1.4'
N N 0.0061 0.0033 'International Tables Vol C Tables 4.2.6.8 and 6.1.1.4'
O O 0.0106 0.0060 'International Tables Vol C Tables 4.2.6.8 and 6.1.1.4'
S S 0.1246 0.1234 'International Tables Vol C Tables 4.2.6.8 and 6.1.1.4'
Cl Cl 0.1484 0.1585 'International Tables Vol C Tables 4.2.6.8 and 6.1.1.4'

loop_
_geom_angle_atom_site_label_1
_geom_angle_atom_site_label_2
_geom_angle_atom_site_label_3
_geom_angle
_geom_angle_site_symmetry_1
_geom_angle_site_symmetry_3
_geom_angle_publ_flag
N1 C1 C2 113.6(2) . . ?
N1 C1 H1A 108.9 . . ?
C2 C1 H1A 108.9 . . ?
N1 C1 H1B 108.9 . . ?
C2 C1 H1B 108.9 . . ?
H1A C1 H1B 107.7 . . ?
C3 C2 C1 108.4(2) . . ?
C3 C2 H2A 110.0 . . ?
C1 C2 H2A 110.0 . . ?
C3 C2 H2B 110.0 . . ?
C1 C2 H2B 110.0 . . ?
H2A C2 H2B 108.4 . . ?
N2 C3 C2 116.4(3) . . ?
N2 C3 C6 99.7(2) . . ?
C2 C3 C6 111.0(2) . . ?
N2 C3 H3 109.8 . . ?
C2 C3 H3 109.8 . . ?
C6 C3 H3 109.8 . . ?
N2 C4 C5 105.2(3) . . ?
N2 C4 H4A 110.7 . . ?
C5 C4 H4A 110.7 . . ?
N2 C4 H4B 110.7 . . ?
C5 C4 H4B 110.7 . . ?
H4A C4 H4B 108.8 . . ?
C6 C5 C4 102.2(3) . . ?
C6 C5 H5A 111.3 . . ?
C4 C5 H5A 111.3 . . ?
C6 C5 H5B 111.3 . . ?
C4 C5 H5B 111.3 . . ?
H5A C5 H5B 109.2 . . ?
C5 C6 C3 102.1(2) . . ?
C5 C6 C7 121.5(3) . . ?
C3 C6 C7 112.9(2) . . ?
C5 C6 H6 106.4 . . ?
C3 C6 H6 106.4 . . ?
C7 C6 H6 106.4 . . ?
N1 C7 C6 107.5(2) . . ?
N1 C7 C8 110.5(2) . . ?
C6 C7 C8 115.2(2) . . ?
N1 C7 H7 107.8 . . ?
C6 C7 H7 107.8 . . ?
C8 C7 H7 107.8 . . ?
C9 C8 C7 113.0(2) . . ?
C9 C8 H8A 109.0 . . ?
C7 C8 H8A 109.0 . . ?
C9 C8 H8B 109.0 . . ?
C7 C8 H8B 109.0 . . ?
H8A C8 H8B 107.8 . . ?
C10 C9 C14 117.3(3) . . ?
C10 C9 C8 122.2(3) . . ?
C14 C9 C8 120.5(3) . . ?
C11 C10 C9 121.9(3) . . ?
C11 C10 H10 119.0 . . ?
C9 C10 H10 119.0 . . ?
C12 C11 C10 119.1(3) . . ?
C12 C11 H11 120.5 . . ?
C10 C11 H11 120.5 . . ?
C11 C12 C13 120.9(3) . . ?
C11 C12 Cl1 120.4(3) . . ?
C13 C12 Cl1 118.7(3) . . ?
C14 C13 C12 119.1(3) . . ?
C14 C13 H13 120.4 . . ?
C12 C13 H13 120.4 . . ?
C13 C14 C9 121.7(3) . . ?
C13 C14 H14 119.1 . . ?
C9 C14 H14 119.1 . . ?
C16 C15 C20 120.3(3) . . ?
C16 C15 S1 119.4(2) . . ?
C20 C15 S1 120.2(2) . . ?
C15 C16 C17 119.4(3) . . ?
C15 C16 H16 120.3 . . ?
C17 C16 H16 120.3 . . ?
C18 C17 C16 121.3(3) . . ?
C18 C17 H17 119.3 . . ?
C16 C17 H17 119.3 . . ?
C19 C18 C17 118.1(3) . . ?
C19 C18 C27 121.4(4) . . ?
C17 C18 C27 120.6(4) . . ?
C18 C19 C20 121.8(3) . . ?
C18 C19 H19 119.1 . . ?
C20 C19 H19 119.1 . . ?
C15 C20 C19 119.1(3) . . ?
C15 C20 H20 120.5 . . ?
C19 C20 H20 120.5 . . ?
C22 C21 C26 119.6(3) . . ?
C22 C21 S2 119.0(2) . . ?
C26 C21 S2 121.4(3) . . ?
C21 C22 C23 119.6(3) . . ?
C21 C22 H22 120.2 . . ?
C23 C22 H22 120.2 . . ?
C22 C23 C24 122.2(3) . . ?
C22 C23 H23 118.9 . . ?
C24 C23 H23 118.9 . . ?
C25 C24 C23 117.3(3) . . ?
C25 C24 C28 121.2(3) . . ?
C23 C24 C28 121.5(4) . . ?
C24 C25 C26 121.8(3) . . ?
C24 C25 H25 119.1 . . ?
C26 C25 H25 119.1 . . ?
C25 C26 C21 119.5(4) . . ?
C25 C26 H26 120.2 . . ?
C21 C26 H26 120.2 . . ?
C18 C27 H27A 109.5 . . ?
C18 C27 H27B 109.5 . . ?
H27A C27 H27B 109.5 . . ?
C18 C27 H27C 109.5 . . ?
H27A C27 H27C 109.5 . . ?
H27B C27 H27C 109.5 . . ?
C24 C28 H28A 109.5 . . ?
C24 C28 H28B 109.5 . . ?
H28A C28 H28B 109.5 . . ?
C24 C28 H28C 109.5 . . ?
H28A C28 H28C 109.5 . . ?
H28B C28 H28C 109.5 . . ?
C1 N1 C7 115.2(2) . . ?
C1 N1 S1 115.11(18) . . ?
C7 N1 S1 119.56(18) . . ?
C4 N2 C3 108.9(3) . . ?
C4 N2 S2 117.5(2) . . ?
C3 N2 S2 123.6(2) . . ?
O2 S1 O1 117.76(14) . . ?
O2 S1 N1 106.66(13) . . ?
O1 S1 N1 112.28(13) . . ?
O2 S1 C15 108.34(13) . . ?
O1 S1 C15 107.37(14) . . ?
N1 S1 C15 103.45(12) . . ?
O4 S2 O3 120.3(2) . . ?
O4 S2 N2 105.74(17) . . ?
O3 S2 N2 107.53(15) . . ?
O4 S2 C21 107.23(17) . . ?
O3 S2 C21 108.53(17) . . ?
N2 S2 C21 106.81(15) . . ?

loop_
_geom_bond_atom_site_label_1
_geom_bond_atom_site_label_2
_geom_bond_distance
_geom_bond_site_symmetry_2
_geom_bond_publ_flag
C1 N1 1.475(3) . ?
C1 C2 1.525(4) . ?
C1 H1A 0.9700 . ?
C1 H1B 0.9700 . ?
C2 C3 1.505(4) . ?
C2 H2A 0.9700 . ?
C2 H2B 0.9700 . ?
C3 N2 1.486(4) . ?
C3 C6 1.523(4) . ?
C3 H3 0.9800 . ?
C4 N2 1.477(5) . ?
C4 C5 1.527(5) . ?
C4 H4A 0.9700 . ?
C4 H4B 0.9700 . ?
C5 C6 1.522(4) . ?
C5 H5A 0.9700 . ?
C5 H5B 0.9700 . ?
C6 C7 1.528(4) . ?
C6 H6 0.9800 . ?
C7 N1 1.485(3) . ?
C7 C8 1.538(4) . ?
C7 H7 0.9800 . ?
C8 C9 1.496(4) . ?
C8 H8A 0.9700 . ?
C8 H8B 0.9700 . ?
C9 C10 1.384(4) . ?
C9 C14 1.388(5) . ?
C10 C11 1.378(5) . ?
C10 H10 0.9300 . ?
C11 C12 1.367(5) . ?
C11 H11 0.9300 . ?
C12 C13 1.379(5) . ?
C12 Cl1 1.740(4) . ?
C13 C14 1.373(5) . ?
C13 H13 0.9300 . ?
C14 H14 0.9300 . ?
C15 C16 1.377(4) . ?
C15 C20 1.380(4) . ?
C15 S1 1.767(3) . ?
C16 C17 1.380(4) . ?
C16 H16 0.9300 . ?
C17 C18 1.380(5) . ?
C17 H17 0.9300 . ?
C18 C19 1.373(5) . ?
C18 C27 1.512(5) . ?
C19 C20 1.380(5) . ?
C19 H19 0.9300 . ?
C20 H20 0.9300 . ?
C21 C22 1.365(5) . ?
C21 C26 1.381(5) . ?
C21 S2 1.769(3) . ?
C22 C23 1.371(5) . ?
C22 H22 0.9300 . ?
C23 C24 1.379(5) . ?
C23 H23 0.9300 . ?
C24 C25 1.364(5) . ?
C24 C28 1.507(5) . ?
C25 C26 1.381(5) . ?
C25 H25 0.9300 . ?
C26 H26 0.9300 . ?
C27 H27A 0.9600 . ?
C27 H27B 0.9600 . ?
C27 H27C 0.9600 . ?
C28 H28A 0.9600 . ?
C28 H28B 0.9600 . ?
C28 H28C 0.9600 . ?
N1 S1 1.629(2) . ?
N2 S2 1.631(3) . ?
O1 S1 1.433(2) . ?
O2 S1 1.431(2) . ?
O3 S2 1.434(3) . ?
O4 S2 1.420(3) . ?

loop_
_geom_torsion_atom_site_label_1
_geom_torsion_atom_site_label_2
_geom_torsion_atom_site_label_3
_geom_torsion_atom_site_label_4
_geom_torsion
_geom_torsion_site_symmetry_1
_geom_torsion_site_symmetry_2
_geom_torsion_site_symmetry_3
_geom_torsion_site_symmetry_4
_geom_torsion_publ_flag
N1 C1 C2 C3 53.2(3) . . . . ?
C1 C2 C3 N2 -168.1(2) . . . . ?
C1 C2 C3 C6 -55.0(3) . . . . ?
N2 C4 C5 C6 -21.2(4) . . . . ?
C4 C5 C6 C3 41.7(3) . . . . ?
C4 C5 C6 C7 168.4(3) . . . . ?
N2 C3 C6 C5 -45.7(3) . . . . ?
C2 C3 C6 C5 -169.0(3) . . . . ?
N2 C3 C6 C7 -177.8(2) . . . . ?
C2 C3 C6 C7 58.9(3) . . . . ?
C5 C6 C7 N1 -176.5(3) . . . . ?
C3 C6 C7 N1 -54.7(3) . . . . ?
C5 C6 C7 C8 -52.9(4) . . . . ?
C3 C6 C7 C8 68.9(3) . . . . ?
N1 C7 C8 C9 -49.1(3) . . . . ?
C6 C7 C8 C9 -171.1(3) . . . . ?
C7 C8 C9 C10 -64.0(4) . . . . ?
C7 C8 C9 C14 114.4(3) . . . . ?
C14 C9 C10 C11 -1.6(5) . . . . ?
C8 C9 C10 C11 176.8(3) . . . . ?
C9 C10 C11 C12 0.1(5) . . . . ?
C10 C11 C12 C13 1.2(5) . . . . ?
C10 C11 C12 Cl1 -178.5(3) . . . . ?
C11 C12 C13 C14 -1.0(5) . . . . ?
Cl1 C12 C13 C14 178.8(3) . . . . ?
C12 C13 C14 C9 -0.6(5) . . . . ?
C10 C9 C14 C13 1.9(5) . . . . ?
C8 C9 C14 C13 -176.6(3) . . . . ?
C20 C15 C16 C17 -0.3(5) . . . . ?
S1 C15 C16 C17 175.2(2) . . . . ?
C15 C16 C17 C18 0.3(5) . . . . ?
C16 C17 C18 C19 0.1(5) . . . . ?
C16 C17 C18 C27 -179.7(3) . . . . ?
C17 C18 C19 C20 -0.6(5) . . . . ?
C27 C18 C19 C20 179.2(3) . . . . ?
C16 C15 C20 C19 -0.1(5) . . . . ?
S1 C15 C20 C19 -175.6(3) . . . . ?
C18 C19 C20 C15 0.6(5) . . . . ?
C26 C21 C22 C23 1.2(5) . . . . ?
S2 C21 C22 C23 179.9(3) . . . . ?
C21 C22 C23 C24 -1.1(6) . . . . ?
C22 C23 C24 C25 0.1(6) . . . . ?
C22 C23 C24 C28 -178.5(4) . . . . ?
C23 C24 C25 C26 0.7(6) . . . . ?
C28 C24 C25 C26 179.3(4) . . . . ?
C24 C25 C26 C21 -0.6(6) . . . . ?
C22 C21 C26 C25 -0.5(6) . . . . ?
S2 C21 C26 C25 -179.1(3) . . . . ?
C2 C1 N1 C7 -54.6(3) . . . . ?
C2 C1 N1 S1 90.8(3) . . . . ?
C6 C7 N1 C1 52.8(3) . . . . ?
C8 C7 N1 C1 -73.6(3) . . . . ?
C6 C7 N1 S1 -91.0(2) . . . . ?
C8 C7 N1 S1 142.6(2) . . . . ?
C5 C4 N2 C3 -7.7(4) . . . . ?
C5 C4 N2 S2 -154.7(2) . . . . ?
C2 C3 N2 C4 152.6(3) . . . . ?
C6 C3 N2 C4 33.2(3) . . . . ?
C2 C3 N2 S2 -62.9(3) . . . . ?
C6 C3 N2 S2 177.7(2) . . . . ?
C1 N1 S1 O2 -171.36(19) . . . . ?
C7 N1 S1 O2 -27.5(2) . . . . ?
C1 N1 S1 O1 -41.0(2) . . . . ?
C7 N1 S1 O1 102.8(2) . . . . ?
C1 N1 S1 C15 74.5(2) . . . . ?
C7 N1 S1 C15 -141.7(2) . . . . ?
C16 C15 S1 O2 -55.0(3) . . . . ?
C20 C15 S1 O2 120.6(3) . . . . ?
C16 C15 S1 O1 176.9(2) . . . . ?
C20 C15 S1 O1 -7.6(3) . . . . ?
C16 C15 S1 N1 58.0(3) . . . . ?
C20 C15 S1 N1 -126.5(2) . . . . ?
C4 N2 S2 O4 -52.0(3) . . . . ?
C3 N2 S2 O4 166.3(3) . . . . ?
C4 N2 S2 O3 178.4(3) . . . . ?
C3 N2 S2 O3 36.6(3) . . . . ?
C4 N2 S2 C21 62.0(3) . . . . ?
C3 N2 S2 C21 -79.7(3) . . . . ?
C22 C21 S2 O4 -172.1(3) . . . . ?
C26 C21 S2 O4 6.6(4) . . . . ?
C22 C21 S2 O3 -40.8(3) . . . . ?
C26 C21 S2 O3 137.9(3) . . . . ?
C22 C21 S2 N2 74.9(3) . . . . ?
C26 C21 S2 N2 -106.4(3) . . . . ?
